data_1564967
loop_
_publ_author_name
'Jayaweera, Nuwanthaka P.'
'Hall, Ashley E.'
'Wilson, Ashton A.'
'Konkle, Mary E.'
'Wheeler, Kraig A.'
'Semeniuc, Radu F.'

_publ_section_title
;
 Tuning the catecholase activity of bis(pyrazolyl)methane-based copper(II)
 complexes by substitutions of the ligand core: unraveling a dual O2/H2O2
 oxidation mechanism
;
_journal_name_full 'Inorganica Chimica Acta'
_journal_page_first 119507
_journal_paper_doi 10.1016/j.ica.2020.119507
_journal_volume 506
_journal_year 2020
_chemical_formula_sum 'C26 H28 Cu2 N10 O5'
_chemical_formula_weight 687.68
_space_group_crystal_system trigonal
_space_group_IT_number 148
_space_group_name_Hall '-R 3'
_space_group_name_H-M_alt 'R -3 :H'
_atom_sites_solution_hydrogens mixed
_atom_sites_solution_primary 'direct methods, SHELXS'
_cell_angle_alpha 90
_cell_angle_beta 90
_cell_angle_gamma 120
_cell_formula_units_Z 18
_cell_length_a 38.1953(9)
_cell_length_b 38.1953(9)
_cell_length_c 10.8879(3)
_cell_measurement_reflns_used 9851
_cell_measurement_temperature 100(2)
_cell_measurement_theta_max 67.61
_cell_measurement_theta_min 2.31
_cell_volume 13756.1(6)
_computing_cell_refinement APEX2
_computing_data_collection 'APEX2 (Bruker, 2013)'
_computing_data_reduction
;
SADABS (Bruker, 2013) and XPREP (Bruker, 2013)
;
_computing_molecular_graphics 'XSEED (Barbour, 2001)'
_computing_publication_material 'XSEED (Barbour, 2001)'
_computing_structure_refinement 'SHELXL-2014/7 (Sheldrick, 2014)'
_computing_structure_solution 'SHELXS-2014/7 (Sheldrick, 2014)'
_diffrn_ambient_temperature 100(2)
_diffrn_detector_area_resol_mean 8.33
_diffrn_measured_fraction_theta_full 1.000
_diffrn_measured_fraction_theta_max 0.999
_diffrn_measurement_device_type 'Bruker APEXII CCD'
_diffrn_measurement_method 'phi and omega scans'
_diffrn_radiation_type CuK\a
_diffrn_radiation_wavelength 1.54178
_diffrn_reflns_av_R_equivalents 0.0511
_diffrn_reflns_av_unetI/netI 0.0203
_diffrn_reflns_Laue_measured_fraction_full 1.000
_diffrn_reflns_Laue_measured_fraction_max 0.999
_diffrn_reflns_limit_h_max 46
_diffrn_reflns_limit_h_min -45
_diffrn_reflns_limit_k_max 42
_diffrn_reflns_limit_k_min -46
_diffrn_reflns_limit_l_max 13
_diffrn_reflns_limit_l_min -13
_diffrn_reflns_number 69630
_diffrn_reflns_point_group_measured_fraction_full 1.000
_diffrn_reflns_point_group_measured_fraction_max 0.999
_diffrn_reflns_theta_full 67.679
_diffrn_reflns_theta_max 68.400
_diffrn_reflns_theta_min 2.313
_diffrn_source 'fine-focus sealed tube'
_diffrn_standards_interval_count .
_diffrn_standards_interval_time .
_exptl_absorpt_coefficient_mu 2.165
_exptl_absorpt_correction_T_max 0.753
_exptl_absorpt_correction_T_min 0.686
_exptl_absorpt_correction_type multi-scan
_exptl_absorpt_process_details 'SADABS-2014/7, Bruker AXS'
_exptl_crystal_colour blue
_exptl_crystal_density_diffrn 1.495
_exptl_crystal_description 'transparent hexagon'
_exptl_crystal_F_000 6336
_exptl_crystal_size_max 0.306
_exptl_crystal_size_mid 0.221
_exptl_crystal_size_min 0.100
_refine_diff_density_max 0.705
_refine_diff_density_min -0.589
_refine_diff_density_rms 0.063
_refine_ls_extinction_coef .
_refine_ls_extinction_method none
_refine_ls_goodness_of_fit_ref 1.047
_refine_ls_hydrogen_treatment mixed
_refine_ls_matrix_type full
_refine_ls_number_parameters 439
_refine_ls_number_reflns 5595
_refine_ls_number_restraints 25
_refine_ls_restrained_S_all 1.045
_refine_ls_R_factor_all 0.0398
_refine_ls_R_factor_gt 0.0356
_refine_ls_shift/su_max 0.001
_refine_ls_shift/su_mean 0.000
_refine_ls_structure_factor_coef Fsqd
_refine_ls_weighting_details 'w=1/[\s^2^(Fo^2^)+(0.0470P)^2^+49.1609P] where P=(Fo^2^+2Fc^2^)/3'
_refine_ls_weighting_scheme calc
_refine_ls_wR_factor_gt 0.0930
_refine_ls_wR_factor_ref 0.0954
_reflns_Friedel_coverage 0.000
_reflns_Friedel_fraction_full .
_reflns_Friedel_fraction_max .
_reflns_number_gt 5049
_reflns_number_total 5595
_reflns_threshold_expression 'I > 2\s(I)'
_cod_data_source_file ICA-2020-506-119507.cif
_cod_data_source_block 16rfs04_squeeze
_cod_original_cell_volume 13756.1(8)
_cod_database_code 1564967
_shelx_space_group_comment
;
The symmetry employed for this shelxl refinement is uniquely defined
by the following loop, which should always be used as a source of
symmetry information in preference to the above space-group names.
They are only intended as comments.
;
_shelx_estimated_absorpt_t_min 0.557
_shelx_estimated_absorpt_t_max 0.813

loop_
_space_group_symop_operation_xyz
'x, y, z'
'-y, x-y, z'
'-x+y, -x, z'
'x+2/3, y+1/3, z+1/3'
'-y+2/3, x-y+1/3, z+1/3'
'-x+y+2/3, -x+1/3, z+1/3'
'x+1/3, y+2/3, z+2/3'
'-y+1/3, x-y+2/3, z+2/3'
'-x+y+1/3, -x+2/3, z+2/3'
'-x, -y, -z'
'y, -x+y, -z'
'x-y, x, -z'
'-x+2/3, -y+1/3, -z+1/3'
'y+2/3, -x+y+1/3, -z+1/3'
'x-y+2/3, x+1/3, -z+1/3'
'-x+1/3, -y+2/3, -z+2/3'
'y+1/3, -x+y+2/3, -z+2/3'
'x-y+1/3, x+2/3, -z+2/3'

loop_
_atom_site_label
_atom_site_type_symbol
_atom_site_fract_x
_atom_site_fract_y
_atom_site_fract_z
_atom_site_U_iso_or_equiv
_atom_site_adp_type
_atom_site_occupancy
_atom_site_site_symmetry_order
_atom_site_calc_flag
_atom_site_refinement_flags_posn
_atom_site_refinement_flags_adp
_atom_site_refinement_flags_occupancy
_atom_site_disorder_assembly
_atom_site_disorder_group
Cu1 Cu 0.78988(2) 0.00428(2) 0.19305(3) 0.02103(11) Uani 1 1 d . . . . .
Cu2 Cu 0.76101(2) -0.07166(2) 0.33434(3) 0.02501(11) Uani 1 1 d . . . . .
O1 O 0.77856(5) -0.01328(5) 0.36703(14) 0.0213(3) Uani 1 1 d . . . . .
O2 O 0.77591(6) -0.05109(5) 0.17112(15) 0.0268(4) Uani 1 1 d D . . . .
H2 H 0.7622(8) -0.0654(8) 0.114(2) 0.032 Uiso 1 1 d D U . . .
O3 O 0.74323(5) -0.06805(5) 0.70121(14) 0.0266(4) Uani 1 1 d . . . . .
O4 O 0.78681(5) 0.09934(5) 0.35310(14) 0.0209(3) Uani 1 1 d . . . . .
O5 O 0.76691(5) 0.15435(5) 0.26904(16) 0.0252(4) Uani 1 1 d D . . . .
H5A H 0.7742(9) 0.1373(8) 0.277(3) 0.030 Uiso 1 1 d D U . . .
H5B H 0.7615(9) 0.1515(9) 0.1930(17) 0.030 Uiso 1 1 d D U . . .
N1 N 0.79606(6) 0.05582(5) 0.23272(17) 0.0186(4) Uani 1 1 d . . . . .
N2 N 0.79914(6) 0.01788(6) 0.01483(18) 0.0231(4) Uani 1 1 d . . . . .
N3 N 0.83102(6) 0.05373(6) -0.01615(18) 0.0241(4) Uani 1 1 d . . . . .
N4 N 0.8702(6) 0.0455(10) 0.211(4) 0.030(5) Uani 0.36(5) 1 d D . P A 1
N5 N 0.8814(6) 0.0768(8) 0.131(2) 0.0244(19) Uani 0.36(5) 1 d D U P A 1
N6 N 0.74953(7) -0.08422(6) 0.50516(18) 0.0262(5) Uani 1 1 d . . . . .
N7 N 0.72853(7) -0.13067(6) 0.28965(18) 0.0294(5) Uani 1 1 d . . . . .
N8 N 0.73241(7) -0.15744(6) 0.36404(18) 0.0292(5) Uani 1 1 d . . . . .
N9 N 0.81578(8) -0.08627(7) 0.3634(2) 0.0387(6) Uani 1 1 d . . . . .
N10 N 0.80196(8) -0.12142(7) 0.42777(19) 0.0328(5) Uani 1 1 d . . . . .
C1 C 0.75548(7) -0.00414(7) 0.4397(2) 0.0184(4) Uani 1 1 d . . . . .
C2 C 0.75166(7) 0.03048(7) 0.41438(19) 0.0177(4) Uani 1 1 d . . . . .
C3 C 0.72234(7) 0.03520(7) 0.4810(2) 0.0195(5) Uani 1 1 d . . . . .
C4 C 0.70028(7) 0.00773(7) 0.5729(2) 0.0226(5) Uani 1 1 d . . . . .
H4 H 0.679493 0.010142 0.613015 0.027 Uiso 1 1 calc R U . . .
C5 C 0.70731(7) -0.02321(7) 0.6088(2) 0.0225(5) Uani 1 1 d . . . . .
C6 C 0.73576(7) -0.02907(7) 0.5434(2) 0.0202(5) Uani 1 1 d . . . . .
C7 C 0.77935(7) 0.06391(7) 0.3279(2) 0.0179(4) Uani 1 1 d . . . . .
C8 C 0.82256(7) 0.09112(7) 0.1567(2) 0.0203(5) Uani 1 1 d . . . . .
H8A H 0.838388 0.114579 0.211341 0.024 Uiso 1 1 calc R U . . .
H8B H 0.805531 0.097641 0.103750 0.024 Uiso 1 1 calc R U . . .
C9 C 0.85178(7) 0.08521(7) 0.0756(2) 0.0223(5) Uani 1 1 d . . . . .
H9 H 0.867564 0.110998 0.028761 0.027 Uiso 1 1 calc R U . A 1
C11 C 0.84043(10) 0.05413(8) -0.1357(2) 0.0403(7) Uani 1 1 d . . . . .
H11 H 0.862274 0.075742 -0.178179 0.048 Uiso 1 1 calc R U . . .
C12 C 0.81263(10) 0.01758(9) -0.1845(3) 0.0412(7) Uani 1 1 d . . . . .
H12 H 0.810852 0.008929 -0.267262 0.049 Uiso 1 1 calc R U . . .
C13 C 0.78772(8) -0.00403(8) -0.0878(2) 0.0283(5) Uani 1 1 d . . . . .
H13 H 0.765516 -0.030823 -0.093690 0.034 Uiso 1 1 calc R U . . .
C15 C 0.9209(6) 0.1026(6) 0.1382(17) 0.036(5) Uani 0.36(5) 1 d D . P A 1
H15 H 0.935215 0.128695 0.102296 0.044 Uiso 0.36(5) 1 calc R U P A 1
C16 C 0.9370(5) 0.0841(6) 0.2080(17) 0.038(5) Uani 0.36(5) 1 d D . P A 1
H16 H 0.964833 0.093800 0.224128 0.046 Uiso 0.36(5) 1 calc R U P A 1
C17 C 0.9050(7) 0.0491(7) 0.249(2) 0.027(4) Uani 0.36(5) 1 d D . P A 1
H17 H 0.907144 0.029859 0.299074 0.032 Uiso 0.36(5) 1 calc R U P A 1
C18 C 0.74393(7) -0.06176(7) 0.5876(2) 0.0210(5) Uani 1 1 d . . . . .
C19 C 0.75062(9) -0.11869(8) 0.5599(2) 0.0296(6) Uani 1 1 d . . . . .
H19A H 0.724088 -0.136835 0.598277 0.036 Uiso 1 1 calc R U . . .
H19B H 0.771263 -0.108665 0.625696 0.036 Uiso 1 1 calc R U . . .
C20 C 0.76012(9) -0.14295(8) 0.4687(2) 0.0304(6) Uani 1 1 d . . . . .
H20 H 0.756248 -0.167504 0.513499 0.036 Uiso 1 1 calc R U . . .
C22 C 0.70809(9) -0.19576(8) 0.3256(2) 0.0339(6) Uani 1 1 d . . . . .
H22 H 0.705632 -0.219480 0.362091 0.041 Uiso 1 1 calc R U . . .
C23 C 0.68747(10) -0.19421(8) 0.2239(2) 0.0358(6) Uani 1 1 d . . . . .
H23 H 0.668113 -0.216332 0.176467 0.043 Uiso 1 1 calc R U . . .
C24 C 0.70111(9) -0.15311(8) 0.2052(2) 0.0327(6) Uani 1 1 d . . . . .
H24 H 0.692081 -0.142644 0.141126 0.039 Uiso 1 1 calc R U . . .
C26 C 0.83164(10) -0.12989(10) 0.4530(3) 0.0418(7) Uani 1 1 d . . . . .
H26 H 0.828803 -0.152631 0.497140 0.050 Uiso 1 1 calc R U . . .
C27 C 0.86653(11) -0.09948(11) 0.4029(3) 0.0544(9) Uani 1 1 d . . . . .
H27 H 0.892689 -0.096646 0.404773 0.065 Uiso 1 1 calc R U . . .
C28 C 0.85510(11) -0.07342(10) 0.3483(3) 0.0495(8) Uani 1 1 d . . . . .
H28 H 0.873225 -0.049417 0.305446 0.059 Uiso 1 1 calc R U . . .
C29 C 0.71258(7) 0.06849(7) 0.4579(2) 0.0247(5) Uani 1 1 d . . . . .
H29A H 0.686394 0.061082 0.494948 0.037 Uiso 1 1 calc R U . . .
H29B H 0.711404 0.072185 0.369224 0.037 Uiso 1 1 calc R U . . .
H29C H 0.733636 0.093739 0.494528 0.037 Uiso 1 1 calc R U . . .
C30 C 0.68200(9) -0.04978(8) 0.7139(2) 0.0335(6) Uani 1 1 d . . . . .
H30A H 0.697126 -0.039968 0.790890 0.050 Uiso 1 1 calc R U . . .
H30B H 0.675651 -0.077664 0.699220 0.050 Uiso 1 1 calc R U . . .
H30C H 0.656844 -0.048904 0.719602 0.050 Uiso 1 1 calc R U . . .
C15A C 0.9189(4) 0.0996(4) 0.162(2) 0.093(6) Uani 0.64(5) 1 d D . P A 2
H15A H 0.936493 0.125219 0.126532 0.111 Uiso 0.64(5) 1 calc R U P A 2
C16A C 0.9294(6) 0.0770(7) 0.236(3) 0.111(7) Uani 0.64(5) 1 d D . P A 2
H16A H 0.955796 0.084703 0.264550 0.133 Uiso 0.64(5) 1 calc R U P A 2
C17A C 0.8951(8) 0.0417(7) 0.2609(19) 0.054(4) Uani 0.64(5) 1 d D . P A 2
H17A H 0.893879 0.020710 0.310937 0.065 Uiso 0.64(5) 1 calc R U P A 2
N4A N 0.8636(5) 0.0405(6) 0.205(2) 0.031(3) Uani 0.64(5) 1 d D . P A 2
N5A N 0.8788(4) 0.0776(4) 0.1508(17) 0.0244(19) Uani 0.64(5) 1 d D U P A 2

loop_
_atom_site_aniso_label
_atom_site_aniso_U_11
_atom_site_aniso_U_22
_atom_site_aniso_U_33
_atom_site_aniso_U_23
_atom_site_aniso_U_13
_atom_site_aniso_U_12
Cu1 0.0273(2) 0.01772(18) 0.01785(18) 0.00212(13) 0.00578(13) 0.01112(15)
Cu2 0.0409(2) 0.02108(19) 0.01570(18) 0.00284(13) 0.00696(14) 0.01752(17)
O1 0.0281(9) 0.0189(8) 0.0190(8) 0.0037(6) 0.0078(7) 0.0132(7)
O2 0.0421(10) 0.0216(9) 0.0182(8) 0.0027(7) 0.0070(7) 0.0170(8)
O3 0.0386(10) 0.0269(9) 0.0148(8) -0.0009(7) 0.0013(7) 0.0167(8)
O4 0.0226(8) 0.0173(8) 0.0221(8) -0.0011(6) 0.0004(6) 0.0096(7)
O5 0.0319(9) 0.0222(9) 0.0231(9) -0.0032(7) -0.0059(7) 0.0147(8)
N1 0.0201(9) 0.0156(9) 0.0174(9) 0.0018(7) 0.0025(7) 0.0068(8)
N2 0.0246(10) 0.0176(10) 0.0217(10) 0.0000(8) 0.0026(8) 0.0066(8)
N3 0.0307(11) 0.0186(10) 0.0171(10) 0.0003(8) 0.0045(8) 0.0078(9)
N4 0.014(6) 0.046(9) 0.029(8) -0.007(6) -0.001(5) 0.015(5)
N5 0.0232(17) 0.0268(12) 0.024(5) -0.008(3) 0.004(2) 0.0129(13)
N6 0.0422(12) 0.0229(10) 0.0161(10) 0.0034(8) 0.0053(9) 0.0183(10)
N7 0.0521(14) 0.0259(11) 0.0154(10) 0.0047(8) 0.0062(9) 0.0234(11)
N8 0.0524(14) 0.0230(11) 0.0164(10) 0.0036(8) 0.0052(9) 0.0220(10)
N9 0.0594(16) 0.0306(12) 0.0305(12) 0.0063(10) 0.0148(11) 0.0259(12)
N10 0.0538(15) 0.0289(12) 0.0223(11) 0.0027(9) 0.0067(10) 0.0257(11)
C1 0.0197(11) 0.0180(11) 0.0148(10) -0.0042(8) -0.0006(8) 0.0074(9)
C2 0.0176(11) 0.0180(11) 0.0147(10) -0.0025(8) -0.0013(8) 0.0068(9)
C3 0.0185(11) 0.0184(11) 0.0193(11) -0.0052(9) -0.0033(9) 0.0076(9)
C4 0.0200(11) 0.0253(12) 0.0197(11) -0.0037(9) 0.0028(9) 0.0092(10)
C5 0.0243(12) 0.0209(11) 0.0171(11) -0.0021(9) 0.0023(9) 0.0074(10)
C6 0.0232(12) 0.0180(11) 0.0154(11) -0.0029(8) 0.0000(9) 0.0074(9)
C7 0.0162(10) 0.0194(11) 0.0172(11) -0.0011(9) -0.0042(8) 0.0082(9)
C8 0.0231(12) 0.0187(11) 0.0173(11) 0.0013(9) 0.0019(9) 0.0091(10)
C9 0.0229(12) 0.0179(11) 0.0196(11) -0.0005(9) 0.0023(9) 0.0052(10)
C11 0.063(2) 0.0269(14) 0.0193(13) 0.0047(10) 0.0138(13) 0.0137(14)
C12 0.067(2) 0.0296(14) 0.0194(13) -0.0018(11) 0.0019(13) 0.0188(14)
C13 0.0364(14) 0.0224(12) 0.0243(13) -0.0045(10) -0.0022(10) 0.0133(11)
C15 0.021(7) 0.035(8) 0.051(9) 0.016(6) 0.006(5) 0.011(6)
C16 0.014(5) 0.027(7) 0.063(10) -0.007(5) -0.015(5) 0.003(5)
C17 0.021(10) 0.038(9) 0.026(6) 0.005(6) -0.006(6) 0.019(8)
C18 0.0233(12) 0.0174(11) 0.0176(11) -0.0002(9) 0.0025(9) 0.0066(9)
C19 0.0507(16) 0.0246(13) 0.0172(12) 0.0046(10) 0.0062(11) 0.0216(12)
C20 0.0520(17) 0.0267(13) 0.0181(12) 0.0056(10) 0.0062(11) 0.0238(13)
C22 0.0564(18) 0.0240(13) 0.0237(13) 0.0031(10) 0.0074(12) 0.0219(13)
C23 0.0545(18) 0.0273(14) 0.0237(13) -0.0020(10) 0.0020(12) 0.0190(13)
C24 0.0529(17) 0.0313(14) 0.0179(12) 0.0010(10) 0.0049(11) 0.0241(13)
C26 0.060(2) 0.0408(17) 0.0377(16) -0.0012(13) 0.0039(14) 0.0347(16)
C27 0.056(2) 0.057(2) 0.059(2) -0.0033(17) 0.0130(17) 0.0344(18)
C28 0.058(2) 0.0405(17) 0.0497(19) 0.0042(14) 0.0224(16) 0.0244(16)
C29 0.0234(12) 0.0245(12) 0.0276(13) -0.0012(10) 0.0031(10) 0.0130(10)
C30 0.0377(15) 0.0356(15) 0.0302(14) 0.0102(11) 0.0173(12) 0.0205(13)
C15A 0.032(6) 0.030(6) 0.208(17) -0.026(7) -0.040(8) 0.010(5)
C16A 0.055(9) 0.067(9) 0.22(2) -0.023(10) -0.066(10) 0.039(8)
C17A 0.038(8) 0.059(7) 0.074(9) -0.027(5) -0.018(6) 0.032(7)
N4A 0.035(5) 0.039(5) 0.026(4) 0.004(4) -0.002(5) 0.023(4)
N5A 0.0232(17) 0.0268(12) 0.024(5) -0.008(3) 0.004(2) 0.0129(13)

loop_
_atom_type_symbol
_atom_type_description
_atom_type_scat_dispersion_real
_atom_type_scat_dispersion_imag
_atom_type_scat_source
C C 0.0181 0.0091 'International Tables Vol C Tables 4.2.6.8 and 6.1.1.4'
H H 0.0000 0.0000 'International Tables Vol C Tables 4.2.6.8 and 6.1.1.4'
N N 0.0311 0.0180 'International Tables Vol C Tables 4.2.6.8 and 6.1.1.4'
O O 0.0492 0.0322 'International Tables Vol C Tables 4.2.6.8 and 6.1.1.4'
Cu Cu -1.9646 0.5888 'International Tables Vol C Tables 4.2.6.8 and 6.1.1.4'

loop_
_geom_angle_atom_site_label_1
_geom_angle_atom_site_label_2
_geom_angle_atom_site_label_3
_geom_angle
_geom_angle_site_symmetry_1
_geom_angle_site_symmetry_3
N1 Cu1 O2 170.36(8) . .
N1 Cu1 O1 91.50(7) . .
O2 Cu1 O1 81.54(7) . .
N1 Cu1 N2 92.13(8) . .
O2 Cu1 N2 94.66(8) . .
O1 Cu1 N2 176.01(8) . .
N1 Cu1 N4A 83.7(5) . .
O2 Cu1 N4A 103.7(5) . .
O1 Cu1 N4A 97.7(5) . .
N2 Cu1 N4A 84.4(5) . .
N1 Cu1 Cu2 133.16(6) . .
O2 Cu1 Cu2 39.16(5) . .
O1 Cu1 Cu2 42.48(5) . .
N2 Cu1 Cu2 133.65(6) . .
N4A Cu1 Cu2 106.6(3) . .
O2 Cu2 N6 171.66(8) . .
O2 Cu2 O1 80.99(7) . .
N6 Cu2 O1 90.78(8) . .
O2 Cu2 N7 97.21(8) . .
N6 Cu2 N7 91.06(8) . .
O1 Cu2 N7 163.62(8) . .
O2 Cu2 N9 95.82(8) . .
N6 Cu2 N9 86.09(9) . .
O1 Cu2 N9 112.44(8) . .
N7 Cu2 N9 83.93(9) . .
O2 Cu2 Cu1 39.37(5) . .
N6 Cu2 Cu1 132.46(6) . .
O1 Cu2 Cu1 41.71(4) . .
N7 Cu2 Cu1 133.52(6) . .
N9 Cu2 Cu1 110.42(6) . .
C1 O1 Cu1 122.07(14) . .
C1 O1 Cu2 119.33(13) . .
Cu1 O1 Cu2 95.81(7) . .
Cu2 O2 Cu1 101.47(8) . .
Cu2 O2 H2 118(2) . .
Cu1 O2 H2 124(2) . .
H5A O5 H5B 99(3) . .
C7 N1 C8 114.54(18) . .
C7 N1 Cu1 126.01(15) . .
C8 N1 Cu1 119.41(14) . .
C13 N2 N3 106.0(2) . .
C13 N2 Cu1 133.86(17) . .
N3 N2 Cu1 117.53(15) . .
N2 N3 C11 110.8(2) . .
N2 N3 C9 120.76(18) . .
C11 N3 C9 128.4(2) . .
C17 N4 N5 104.4(14) . .
C15 N5 N4 110.6(13) . .
C15 N5 C9 125.8(19) . .
N4 N5 C9 121.3(18) . .
C18 N6 C19 113.02(19) . .
C18 N6 Cu2 125.72(16) . .
C19 N6 Cu2 120.94(15) . .
C24 N7 N8 105.7(2) . .
C24 N7 Cu2 137.03(18) . .
N8 N7 Cu2 117.16(17) . .
C22 N8 N7 110.7(2) . .
C22 N8 C20 128.9(2) . .
N7 N8 C20 120.4(2) . .
C28 N9 N10 103.6(3) . .
C28 N9 Cu2 146.6(2) . .
N10 N9 Cu2 109.71(18) . .
C26 N10 N9 112.4(3) . .
C26 N10 C20 128.1(2) . .
N9 N10 C20 119.3(2) . .
O1 C1 C6 119.0(2) . .
O1 C1 C2 120.46(19) . .
C6 C1 C2 120.5(2) . .
C3 C2 C1 118.1(2) . .
C3 C2 C7 118.3(2) . .
C1 C2 C7 123.4(2) . .
C4 C3 C2 119.5(2) . .
C4 C3 C29 116.3(2) . .
C2 C3 C29 124.2(2) . .
C3 C4 C5 122.8(2) . .
C3 C4 H4 118.6 . .
C5 C4 H4 118.6 . .
C4 C5 C6 119.0(2) . .
C4 C5 C30 116.8(2) . .
C6 C5 C30 124.1(2) . .
C5 C6 C1 119.1(2) . .
C5 C6 C18 117.7(2) . .
C1 C6 C18 123.2(2) . .
O4 C7 N1 122.6(2) . .
O4 C7 C2 117.16(19) . .
N1 C7 C2 120.19(19) . .
N1 C8 C9 114.16(19) . .
N1 C8 H8A 108.7 . .
C9 C8 H8A 108.7 . .
N1 C8 H8B 108.7 . .
C9 C8 H8B 108.7 . .
H8A C8 H8B 107.6 . .
N5 C9 N3 105.3(13) . .
N5A C9 N3 111.7(7) . .
N5 C9 C8 120.2(12) . .
N5A C9 C8 110.3(8) . .
N3 C9 C8 112.51(19) . .
N5 C9 H9 106.0 . .
N3 C9 H9 106.0 . .
C8 C9 H9 106.0 . .
N3 C11 C12 107.3(2) . .
N3 C11 H11 126.4 . .
C12 C11 H11 126.4 . .
C11 C12 C13 105.3(2) . .
C11 C12 H12 127.3 . .
C13 C12 H12 127.3 . .
N2 C13 C12 110.6(2) . .
N2 C13 H13 124.7 . .
C12 C13 H13 124.7 . .
N5 C15 C16 106.8(13) . .
N5 C15 H15 126.6 . .
C16 C15 H15 126.6 . .
C17 C16 C15 105.8(11) . .
C17 C16 H16 127.1 . .
C15 C16 H16 127.1 . .
N4 C17 C16 111.1(12) . .
N4 C17 H17 124.4 . .
C16 C17 H17 124.4 . .
O3 C18 N6 122.4(2) . .
O3 C18 C6 118.6(2) . .
N6 C18 C6 119.0(2) . .
N6 C19 C20 113.9(2) . .
N6 C19 H19A 108.8 . .
C20 C19 H19A 108.8 . .
N6 C19 H19B 108.8 . .
C20 C19 H19B 108.8 . .
H19A C19 H19B 107.7 . .
N10 C20 N8 110.9(2) . .
N10 C20 C19 112.6(2) . .
N8 C20 C19 113.0(2) . .
N10 C20 H20 106.6 . .
N8 C20 H20 106.6 . .
C19 C20 H20 106.6 . .
N8 C22 C23 107.5(2) . .
N8 C22 H22 126.2 . .
C23 C22 H22 126.2 . .
C22 C23 C24 105.4(2) . .
C22 C23 H23 127.3 . .
C24 C23 H23 127.3 . .
N7 C24 C23 110.6(2) . .
N7 C24 H24 124.7 . .
C23 C24 H24 124.7 . .
N10 C26 C27 107.0(3) . .
N10 C26 H26 126.5 . .
C27 C26 H26 126.5 . .
C26 C27 C28 104.8(3) . .
C26 C27 H27 127.6 . .
C28 C27 H27 127.6 . .
N9 C28 C27 112.2(3) . .
N9 C28 H28 123.9 . .
C27 C28 H28 123.9 . .
C3 C29 H29A 109.5 . .
C3 C29 H29B 109.5 . .
H29A C29 H29B 109.5 . .
C3 C29 H29C 109.5 . .
H29A C29 H29C 109.5 . .
H29B C29 H29C 109.5 . .
C5 C30 H30A 109.5 . .
C5 C30 H30B 109.5 . .
H30A C30 H30B 109.5 . .
C5 C30 H30C 109.5 . .
H30A C30 H30C 109.5 . .
H30B C30 H30C 109.5 . .
N5A C15A C16A 105.2(9) . .
N5A C15A H15A 127.4 . .
C16A C15A H15A 127.4 . .
C17A C16A C15A 107.5(9) . .
C17A C16A H16A 126.2 . .
C15A C16A H16A 126.2 . .
N4A C17A C16A 110.6(10) . .
N4A C17A H17A 124.7 . .
C16A C17A H17A 124.7 . .
C17A N4A N5A 104.8(9) . .
C17A N4A Cu1 144.4(10) . .
N5A N4A Cu1 109.5(9) . .
C15A N5A N4A 111.6(8) . .
C15A N5A C9 129.3(11) . .
N4A N5A C9 118.3(11) . .

loop_
_geom_bond_atom_site_label_1
_geom_bond_atom_site_label_2
_geom_bond_distance
_geom_bond_site_symmetry_2
Cu1 N1 1.9114(19) .
Cu1 O2 1.9199(17) .
Cu1 O1 1.9838(16) .
Cu1 N2 1.994(2) .
Cu1 N4A 2.442(18) .
Cu1 Cu2 2.9660(5) .
Cu2 O2 1.9111(17) .
Cu2 N6 1.916(2) .
Cu2 O1 2.0133(16) .
Cu2 N7 2.015(2) .
Cu2 N9 2.440(3) .
O1 C1 1.354(3) .
O2 H2 0.823(18) .
O3 C18 1.257(3) .
O4 C7 1.266(3) .
O5 H5A 0.831(18) .
O5 H5B 0.848(18) .
N1 C7 1.332(3) .
N1 C8 1.470(3) .
N2 C13 1.332(3) .
N2 N3 1.343(3) .
N3 C11 1.349(3) .
N3 C9 1.456(3) .
N4 C17 1.332(14) .
N4 N5 1.369(14) .
N5 C15 1.328(13) .
N5 C9 1.45(2) .
N6 C18 1.331(3) .
N6 C19 1.464(3) .
N7 C24 1.334(4) .
N7 N8 1.369(3) .
N8 C22 1.349(3) .
N8 C20 1.463(3) .
N9 C28 1.337(4) .
N9 N10 1.365(3) .
N10 C26 1.354(4) .
N10 C20 1.454(4) .
C1 C6 1.425(3) .
C1 C2 1.428(3) .
C2 C3 1.420(3) .
C2 C7 1.512(3) .
C3 C4 1.388(3) .
C3 C29 1.514(3) .
C4 C5 1.392(3) .
C4 H4 0.9500 .
C5 C6 1.408(3) .
C5 C30 1.514(3) .
C6 C18 1.510(3) .
C8 C9 1.526(3) .
C8 H8A 0.9900 .
C8 H8B 0.9900 .
C9 N5A 1.454(11) .
C9 H9 1.0000 .
C11 C12 1.370(4) .
C11 H11 0.9500 .
C12 C13 1.382(4) .
C12 H12 0.9500 .
C13 H13 0.9500 .
C15 C16 1.374(14) .
C15 H15 0.9500 .
C16 C17 1.360(14) .
C16 H16 0.9500 .
C17 H17 0.9500 .
C19 C20 1.520(3) .
C19 H19A 0.9900 .
C19 H19B 0.9900 .
C20 H20 1.0000 .
C22 C23 1.378(4) .
C22 H22 0.9500 .
C23 C24 1.400(4) .
C23 H23 0.9500 .
C24 H24 0.9500 .
C26 C27 1.369(5) .
C26 H26 0.9500 .
C27 C28 1.404(5) .
C27 H27 0.9500 .
C28 H28 0.9500 .
C29 H29A 0.9800 .
C29 H29B 0.9800 .
C29 H29C 0.9800 .
C30 H30A 0.9800 .
C30 H30B 0.9800 .
C30 H30C 0.9800 .
C15A N5A 1.335(8) .
C15A C16A 1.379(12) .
C15A H15A 0.9500 .
C16A C17A 1.355(12) .
C16A H16A 0.9500 .
C17A N4A 1.329(10) .
C17A H17A 0.9500 .
N4A N5A 1.371(9) .

loop_
_geom_hbond_atom_site_label_D
_geom_hbond_atom_site_label_H
_geom_hbond_atom_site_label_A
_geom_hbond_distance_DH
_geom_hbond_distance_HA
_geom_hbond_distance_DA
_geom_hbond_angle_DHA
_geom_hbond_site_symmetry_A
_geom_hbond_publ_flag
O5 H5A O4 0.831(18) 1.93(2) 2.725(2) 161(3) . yes
O2 H2 O5 0.823(18) 2.435(18) 3.252(3) 173(3) 9_654 yes
O5 H5B O3 0.848(18) 1.955(19) 2.777(2) 163(3) 5_544 yes

loop_
_geom_torsion_atom_site_label_1
_geom_torsion_atom_site_label_2
_geom_torsion_atom_site_label_3
_geom_torsion_atom_site_label_4
_geom_torsion
_geom_torsion_site_symmetry_1
_geom_torsion_site_symmetry_2
_geom_torsion_site_symmetry_3
_geom_torsion_site_symmetry_4
C13 N2 N3 C11 -1.8(3) . . . .
Cu1 N2 N3 C11 162.3(2) . . . .
C13 N2 N3 C9 -178.9(2) . . . .
Cu1 N2 N3 C9 -14.8(3) . . . .
C17 N4 N5 C15 -12(4) . . . .
C17 N4 N5 C9 -175(3) . . . .
C24 N7 N8 C22 0.5(3) . . . .
Cu2 N7 N8 C22 178.04(18) . . . .
C24 N7 N8 C20 -179.3(2) . . . .
Cu2 N7 N8 C20 -1.9(3) . . . .
C28 N9 N10 C26 0.7(3) . . . .
Cu2 N9 N10 C26 -176.37(18) . . . .
C28 N9 N10 C20 175.9(2) . . . .
Cu2 N9 N10 C20 -1.2(3) . . . .
Cu1 O1 C1 C6 156.15(16) . . . .
Cu2 O1 C1 C6 36.9(3) . . . .
Cu1 O1 C1 C2 -25.2(3) . . . .
Cu2 O1 C1 C2 -144.47(17) . . . .
O1 C1 C2 C3 170.3(2) . . . .
C6 C1 C2 C3 -11.1(3) . . . .
O1 C1 C2 C7 -14.7(3) . . . .
C6 C1 C2 C7 163.9(2) . . . .
C1 C2 C3 C4 3.9(3) . . . .
C7 C2 C3 C4 -171.4(2) . . . .
C1 C2 C3 C29 -175.2(2) . . . .
C7 C2 C3 C29 9.5(3) . . . .
C2 C3 C4 C5 4.2(3) . . . .
C29 C3 C4 C5 -176.6(2) . . . .
C3 C4 C5 C6 -5.1(4) . . . .
C3 C4 C5 C30 177.5(2) . . . .
C4 C5 C6 C1 -2.2(3) . . . .
C30 C5 C6 C1 174.9(2) . . . .
C4 C5 C6 C18 177.6(2) . . . .
C30 C5 C6 C18 -5.2(3) . . . .
O1 C1 C6 C5 -171.0(2) . . . .
C2 C1 C6 C5 10.3(3) . . . .
O1 C1 C6 C18 9.1(3) . . . .
C2 C1 C6 C18 -169.5(2) . . . .
C8 N1 C7 O4 -2.3(3) . . . .
Cu1 N1 C7 O4 175.38(16) . . . .
C8 N1 C7 C2 -179.53(19) . . . .
Cu1 N1 C7 C2 -1.8(3) . . . .
C3 C2 C7 O4 27.8(3) . . . .
C1 C2 C7 O4 -147.2(2) . . . .
C3 C2 C7 N1 -154.8(2) . . . .
C1 C2 C7 N1 30.2(3) . . . .
C7 N1 C8 C9 161.16(19) . . . .
Cu1 N1 C8 C9 -16.7(3) . . . .
C15 N5 C9 N3 125(3) . . . .
N4 N5 C9 N3 -74(3) . . . .
C15 N5 C9 C8 -107(3) . . . .
N4 N5 C9 C8 54(4) . . . .
N2 N3 C9 N5 86.3(10) . . . .
C11 N3 C9 N5 -90.3(11) . . . .
N2 N3 C9 N5A 78.3(7) . . . .
C11 N3 C9 N5A -98.3(8) . . . .
N2 N3 C9 C8 -46.4(3) . . . .
C11 N3 C9 C8 137.0(3) . . . .
N1 C8 C9 N5 -60.8(12) . . . .
N1 C8 C9 N5A -61.4(6) . . . .
N1 C8 C9 N3 64.0(3) . . . .
N2 N3 C11 C12 2.1(3) . . . .
C9 N3 C11 C12 179.0(3) . . . .
N3 C11 C12 C13 -1.5(4) . . . .
N3 N2 C13 C12 0.8(3) . . . .
Cu1 N2 C13 C12 -159.5(2) . . . .
C11 C12 C13 N2 0.5(4) . . . .
N4 N5 C15 C16 11(4) . . . .
C9 N5 C15 C16 174(2) . . . .
N5 C15 C16 C17 -6(3) . . . .
N5 N4 C17 C16 8(4) . . . .
C15 C16 C17 N4 -1(4) . . . .
C19 N6 C18 O3 5.7(3) . . . .
Cu2 N6 C18 O3 -167.80(18) . . . .
C19 N6 C18 C6 -170.7(2) . . . .
Cu2 N6 C18 C6 15.8(3) . . . .
C5 C6 C18 O3 -35.3(3) . . . .
C1 C6 C18 O3 144.5(2) . . . .
C5 C6 C18 N6 141.3(2) . . . .
C1 C6 C18 N6 -38.9(3) . . . .
C18 N6 C19 C20 -175.7(2) . . . .
Cu2 N6 C19 C20 -1.8(3) . . . .
C26 N10 C20 N8 -121.2(3) . . . .
N9 N10 C20 N8 64.4(3) . . . .
C26 N10 C20 C19 110.9(3) . . . .
N9 N10 C20 C19 -63.4(3) . . . .
C22 N8 C20 N10 110.9(3) . . . .
N7 N8 C20 N10 -69.2(3) . . . .
C22 N8 C20 C19 -121.4(3) . . . .
N7 N8 C20 C19 58.5(3) . . . .
N6 C19 C20 N10 71.2(3) . . . .
N6 C19 C20 N8 -55.6(3) . . . .
N7 N8 C22 C23 -0.4(3) . . . .
C20 N8 C22 C23 179.5(3) . . . .
N8 C22 C23 C24 0.1(3) . . . .
N8 N7 C24 C23 -0.5(3) . . . .
Cu2 N7 C24 C23 -177.2(2) . . . .
C22 C23 C24 N7 0.2(3) . . . .
N9 N10 C26 C27 -0.5(3) . . . .
C20 N10 C26 C27 -175.1(3) . . . .
N10 C26 C27 C28 0.0(4) . . . .
N10 N9 C28 C27 -0.7(4) . . . .
Cu2 N9 C28 C27 174.3(3) . . . .
C26 C27 C28 N9 0.4(4) . . . .
N5A C15A C16A C17A 3(2) . . . .
C15A C16A C17A N4A 1(3) . . . .
C16A C17A N4A N5A -4(3) . . . .
C16A C17A N4A Cu1 -168(3) . . . .
C16A C15A N5A N4A -5(2) . . . .
C16A C15A N5A C9 -174.8(16) . . . .
C17A N4A N5A C15A 6(3) . . . .
Cu1 N4A N5A C15A 176.2(13) . . . .
C17A N4A N5A C9 176.5(16) . . . .
Cu1 N4A N5A C9 -13(2) . . . .
N3 C9 N5A C15A 117.0(16) . . . .
C8 C9 N5A C15A -117.0(16) . . . .
N3 C9 N5A N4A -52(2) . . . .
C8 C9 N5A N4A 74.2(19) . . . .
